data_1576247
loop_
_publ_author_name
'Li, Min'
'Han, Dandan'
'Lin, Zheng'
'Qi, Xiujuan'
'Xia, Honglei'
'Wang, Zhao'
'Zhang, Qinghua'
'Gong, Junbo'

_publ_section_title
;
 Controllable Synthesis of Perovskite Solid Solutions as New-Concept
 Energetic Materials via Thermodynamic Equilibrium
;
_journal_name_full 'Chemical Science'
_journal_paper_doi 10.1039/D5SC05641A
_journal_year 2025
_chemical_formula_moiety 'Cl3 Na0.285 O12, C6 H14 N2, 0.715(N)'
_chemical_formula_sum 'C6 H14 Cl3 N2.72 Na0.28 O12'
_chemical_formula_weight 429.11
_space_group_crystal_system cubic
_space_group_IT_number 205
_space_group_name_Hall '-P 2ac 2ab 3'
_space_group_name_H-M_alt 'P a -3'
_atom_sites_solution_hydrogens mixed
_atom_sites_solution_primary dual
_audit_creation_date 2024-12-30
_audit_creation_method
;
Olex2 1.5-ac6-020
(compiled 2024.02.14 svn.r2f8d729c for Rigaku Oxford Diffraction, GUI svn.r6966)
;
_audit_update_record
;
2025-06-17 deposited with the CCDC.	2025-11-10 downloaded from the CCDC.
;
_cell_angle_alpha 90
_cell_angle_beta 90
_cell_angle_gamma 90
_cell_formula_units_Z 8
_cell_length_a 14.3319(3)
_cell_length_b 14.3319(3)
_cell_length_c 14.3319(3)
_cell_measurement_reflns_used 9489
_cell_measurement_temperature 100.00(10)
_cell_measurement_theta_max 75.8440
_cell_measurement_theta_min 3.0520
_cell_volume 2943.82(11)
_computing_cell_refinement 'CrysAlisPro 1.171.43.127a (Rigaku OD, 2024)'
_computing_data_collection 'CrysAlisPro 1.171.43.127a (Rigaku OD, 2024)'
_computing_data_reduction 'CrysAlisPro 1.171.43.127a (Rigaku OD, 2024)'
_computing_molecular_graphics 'Olex2 1.5-ac6-020 (Dolomanov et al., 2009)'
_computing_publication_material 'Olex2 1.5-ac6-020 (Dolomanov et al., 2009)'
_computing_structure_refinement 'SHELXL 2018/3 (Sheldrick, 2015)'
_computing_structure_solution 'SHELXT  (Sheldrick, 2015)'
_diffrn_ambient_environment N~2~
_diffrn_ambient_temperature 100.00(10)
_diffrn_detector 'Hybrid Pixel Array Detector'
_diffrn_detector_area_resol_mean 10.0000
_diffrn_detector_type HyPix
_diffrn_measured_fraction_theta_full 0.998
_diffrn_measured_fraction_theta_max 0.988
_diffrn_measurement_details
;
List of Runs (angles in degrees, time in seconds):

  # Type    Start    End  Width  t~exp~   \w     \q     \k     \f   Frames
#--------------------------------------------------------------------------
  1  \w     39.00 101.00   0.50    0.21    --  106.84 -95.00-150.00  124
  2  \w    -48.00 -23.00   0.50    0.05    --  -46.47 125.00-150.00   50
  3  \w    -80.00 -35.00   0.50    0.21    --  -97.00  95.00   2.00   90
  4  \w    -74.00 -27.00   0.50    0.21    --  -97.00  61.00   0.00   94
  5  \w    -52.00 -27.00   0.50    0.21    --  -97.00  45.00  30.00   50
  6  \w    -54.00 -29.00   0.50    0.21    --  -97.00  45.00  60.00   50
  7  \w   -164.00-112.00   0.50    0.21    --  -97.00-105.00 -80.00  104
  8  \w    -15.00  21.00   0.50    0.05    --   46.47 -19.00-150.00   72
  9  \w    -15.00  20.00   0.50    0.05    --   46.47 -19.00-120.00   70
 10  \w    -28.00  34.00   0.50    0.05    --   46.47 -33.00  15.00  124
 11  \w     63.00 153.00   0.50    0.21    --  106.84 160.00-177.00  180
 12  \w     39.00  64.00   0.50    0.21    --  106.84 -61.00-150.00   50
 13  \w     54.00 100.00   0.50    0.21    --  106.84 -77.00-120.00   92
 14  \w     34.00  59.00   0.50    0.21    --  106.84 -61.00  30.00   50
 15  \w     39.00  82.00   0.50    0.21    --  106.84 -77.00  60.00   86
 16  \w     63.00  89.00   0.50    0.05    --   46.47-125.00  30.00   52
;
_diffrn_measurement_device 'four-circle diffractometer'
_diffrn_measurement_device_type 'ROD, Synergy Custom system, HyPix'
_diffrn_measurement_method '\w scans'
_diffrn_orient_matrix_type 'CrysAlisPro convention (1999,Acta A55,543-557)'
_diffrn_orient_matrix_UB_11 -0.0827523000
_diffrn_orient_matrix_UB_12 -0.0642868000
_diffrn_orient_matrix_UB_13 0.0242263000
_diffrn_orient_matrix_UB_21 -0.0064788000
_diffrn_orient_matrix_UB_22 -0.0306063000
_diffrn_orient_matrix_UB_23 -0.1028534000
_diffrn_orient_matrix_UB_31 0.0683604000
_diffrn_orient_matrix_UB_32 -0.0804737000
_diffrn_orient_matrix_UB_33 0.0197260000
_diffrn_radiation_monochromator mirror
_diffrn_radiation_probe x-ray
_diffrn_radiation_type 'Cu K\a'
_diffrn_radiation_wavelength 1.54184
_diffrn_reflns_av_R_equivalents 0.0243
_diffrn_reflns_av_unetI/netI 0.0093
_diffrn_reflns_Laue_measured_fraction_full 0.998
_diffrn_reflns_Laue_measured_fraction_max 0.988
_diffrn_reflns_limit_h_max 18
_diffrn_reflns_limit_h_min -12
_diffrn_reflns_limit_k_max 10
_diffrn_reflns_limit_k_min -17
_diffrn_reflns_limit_l_max 15
_diffrn_reflns_limit_l_min -17
_diffrn_reflns_number 12235
_diffrn_reflns_point_group_measured_fraction_full 0.998
_diffrn_reflns_point_group_measured_fraction_max 0.988
_diffrn_reflns_theta_full 67.684
_diffrn_reflns_theta_max 76.219
_diffrn_reflns_theta_min 5.346
_diffrn_source 'Rotating-anode X-ray tube'
_diffrn_source_type 'Rigaku (Cu) X-ray Source'
_exptl_absorpt_coefficient_mu 6.444
_exptl_absorpt_correction_T_max 1.00000
_exptl_absorpt_correction_T_min 0.77363
_exptl_absorpt_correction_type multi-scan
_exptl_absorpt_process_details
;
CrysAlisPro 1.171.43.127a (Rigaku Oxford Diffraction, 2024)
Empirical absorption correction using spherical harmonics,
implemented in SCALE3 ABSPACK scaling algorithm.
;
_exptl_crystal_density_diffrn 1.936
_exptl_crystal_description block
_exptl_crystal_F_000 1753
_exptl_crystal_size_max 0.23
_exptl_crystal_size_mid 0.2
_exptl_crystal_size_min 0.14
_refine_diff_density_max 0.501
_refine_diff_density_min -0.366
_refine_diff_density_rms 0.073
_refine_ls_extinction_coef 0.00063(17)
_refine_ls_extinction_expression Fc^*^=kFc[1+0.001xFc^2^\l^3^/sin(2\q)]^-1/4^
_refine_ls_extinction_method 'SHELXL-2018/3 (Sheldrick 2018)'
_refine_ls_goodness_of_fit_ref 1.209
_refine_ls_hydrogen_treatment constr
_refine_ls_matrix_type full
_refine_ls_number_parameters 77
_refine_ls_number_reflns 1028
_refine_ls_number_restraints 0
_refine_ls_restrained_S_all 1.209
_refine_ls_R_factor_all 0.0376
_refine_ls_R_factor_gt 0.0368
_refine_ls_shift/su_max 0.001
_refine_ls_shift/su_mean 0.000
_refine_ls_structure_factor_coef Fsqd
_refine_ls_weighting_details 'w=1/[\s^2^(Fo^2^)+(0.0344P)^2^+5.8040P] where P=(Fo^2^+2Fc^2^)/3'
_refine_ls_weighting_scheme calc
_refine_ls_wR_factor_gt 0.0975
_refine_ls_wR_factor_ref 0.0980
_reflns_Friedel_coverage 0.000
_reflns_number_gt 1004
_reflns_number_total 1028
_reflns_threshold_expression 'I > 2\s(I)'
_cod_data_source_file d5sc05641a2.cif
_cod_data_source_block 1
_cod_original_cell_volume 2943.82(18)
_cod_database_code 1576247
_shelx_shelxl_version_number 2018/3
_chemical_oxdiff_formula chonNa
_shelx_space_group_comment
;
The symmetry employed for this shelxl refinement is uniquely defined
by the following loop, which should always be used as a source of
symmetry information in preference to the above space-group names.
They are only intended as comments.
;
_shelx_estimated_absorpt_t_max 0.466
_shelx_estimated_absorpt_t_min 0.319
_olex2_refinement_description
;
1. Fixed Uiso
 At 1.2 times of:
  All C(H,H) groups, All N(H) groups
2. Shared sites
{Na1, N3}
{Na2, N4}
3. Uiso/Uaniso restraints and constraints
Uanis(Na1) = Uanis(N3)
Uanis(Na2) = Uanis(N4)
4. Others
 Sof(N3)=0.16667*(1-FVAR(2))
 Sof(Na1)=0.16667*FVAR(2)
 Sof(N4)=0.16667*(1-FVAR(3))
 Sof(Na2)=0.16667*FVAR(3)
5.a Riding coordinates:
 N1(H1), N2(H2)
5.b Secondary CH2 refined with riding coordinates:
 C1(H1A,H1B), C2(H2A,H2B)
;
_olex2_submission_special_instructions 'No special instructions were received'
_oxdiff_exptl_absorpt_empirical_details
;
Empirical correction (ABSPACK) includes:
- Absorption correction using spherical harmonics
- Frame scaling
;
_oxdiff_exptl_absorpt_empirical_full_max 1.414
_oxdiff_exptl_absorpt_empirical_full_min 0.811

loop_
_space_group_symop_operation_xyz
'x, y, z'
'-x+1/2, -y, z+1/2'
'x+1/2, -y+1/2, -z'
'-x, y+1/2, -z+1/2'
'z, x, y'
'-z+1/2, -x, y+1/2'
'z+1/2, -x+1/2, -y'
'-z, x+1/2, -y+1/2'
'y, z, x'
'y+1/2, -z+1/2, -x'
'-y, z+1/2, -x+1/2'
'-y+1/2, -z, x+1/2'
'-x, -y, -z'
'x-1/2, y, -z-1/2'
'-x-1/2, y-1/2, z'
'x, -y-1/2, z-1/2'
'-z, -x, -y'
'z-1/2, x, -y-1/2'
'-z-1/2, x-1/2, y'
'z, -x-1/2, y-1/2'
'-y, -z, -x'
'-y-1/2, z-1/2, x'
'y, -z-1/2, x-1/2'
'y-1/2, z, -x-1/2'

loop_
_atom_site_label
_atom_site_type_symbol
_atom_site_fract_x
_atom_site_fract_y
_atom_site_fract_z
_atom_site_U_iso_or_equiv
_atom_site_adp_type
_atom_site_occupancy
_atom_site_site_symmetry_order
_atom_site_calc_flag
_atom_site_refinement_flags_posn
_atom_site_refinement_flags_adp
_atom_site_refinement_flags_occupancy
_atom_site_disorder_assembly
_atom_site_disorder_group
Cl1 Cl 0.50008(3) -0.01432(4) 0.25037(3) 0.0128(2) Uani 1 1 d . . . . .
O1 O 0.48156(13) 0.05960(13) 0.18498(13) 0.0233(5) Uani 1 1 d . . . . .
O2 O 0.41849(12) -0.02818(13) 0.30745(12) 0.0211(4) Uani 1 1 d . . . . .
O3 O 0.52241(12) -0.09944(12) 0.20171(12) 0.0205(4) Uani 1 1 d . . . . .
O4 O 0.57807(11) 0.01279(11) 0.30897(12) 0.0165(4) Uani 1 1 d . . . . .
N1 N 0.29314(13) 0.29314(13) 0.29314(13) 0.0136(7) Uani 1 3 d S T P . .
H1 H 0.333431 0.333430 0.333430 0.016 Uiso 1 3 d R U P . .
N2 N 0.19238(13) 0.19238(13) 0.19238(13) 0.0127(7) Uani 1 3 d S T P . .
H2 H 0.152106 0.152110 0.152110 0.015 Uiso 1 3 d R U P . .
C1 C 0.34576(16) 0.20606(16) 0.26695(16) 0.0158(5) Uani 1 1 d . . . . .
H1A H 0.375215 0.178308 0.322929 0.019 Uiso 1 1 calc R U . . .
H1B H 0.395373 0.221060 0.221288 0.019 Uiso 1 1 calc R U . . .
C2 C 0.27594(16) 0.13736(16) 0.22421(17) 0.0166(5) Uani 1 1 d . . . . .
H2A H 0.304627 0.104495 0.170642 0.020 Uiso 1 1 calc R U . . .
H2B H 0.257028 0.090339 0.271142 0.020 Uiso 1 1 calc R U . . .
Na1 Na 0.500000 0.000000 0.500000 0.0254(18) Uani 0.21(3) 6 d S T P . 1
Na2 Na 0.500000 0.000000 0.000000 0.0268(16) Uani 0.36(3) 6 d S T P . 1
N3 N 0.500000 0.000000 0.500000 0.0254(18) Uani 0.79(3) 6 d S T P . 2
N4 N 0.500000 0.000000 0.000000 0.0268(16) Uani 0.64(3) 6 d S T P . 2

loop_
_atom_site_aniso_label
_atom_site_aniso_U_11
_atom_site_aniso_U_22
_atom_site_aniso_U_33
_atom_site_aniso_U_23
_atom_site_aniso_U_13
_atom_site_aniso_U_12
Cl1 0.0117(3) 0.0133(3) 0.0134(3) 0.00093(18) -0.00079(18) -0.00085(18)
O1 0.0235(9) 0.0211(9) 0.0253(10) 0.0099(7) -0.0076(7) -0.0030(7)
O2 0.0136(8) 0.0266(9) 0.0232(9) -0.0020(7) 0.0056(7) -0.0028(7)
O3 0.0225(9) 0.0181(9) 0.0210(9) -0.0072(7) 0.0018(7) -0.0004(7)
O4 0.0143(8) 0.0177(8) 0.0175(8) -0.0015(6) -0.0046(6) -0.0010(6)
N1 0.0136(7) 0.0136(7) 0.0136(7) -0.0004(7) -0.0004(7) -0.0004(7)
N2 0.0127(7) 0.0127(7) 0.0127(7) -0.0001(7) -0.0001(7) -0.0001(7)
C1 0.0140(11) 0.0167(11) 0.0168(11) -0.0025(8) -0.0027(9) 0.0040(9)
C2 0.0177(12) 0.0139(11) 0.0181(12) -0.0022(9) -0.0034(9) 0.0041(9)
Na1 0.0254(18) 0.0254(18) 0.0254(18) 0.0004(10) 0.0004(10) -0.0004(10)
Na2 0.0268(16) 0.0268(16) 0.0268(16) -0.0037(10) 0.0037(10) -0.0037(10)
N3 0.0254(18) 0.0254(18) 0.0254(18) 0.0004(10) 0.0004(10) -0.0004(10)
N4 0.0268(16) 0.0268(16) 0.0268(16) -0.0037(10) 0.0037(10) -0.0037(10)

loop_
_atom_type_symbol
_atom_type_description
_atom_type_scat_dispersion_real
_atom_type_scat_dispersion_imag
_atom_type_scat_source
C C 0.0181 0.0091 'International Tables Vol C Tables 4.2.6.8 and 6.1.1.4'
H H 0.0000 0.0000 'International Tables Vol C Tables 4.2.6.8 and 6.1.1.4'
Cl Cl 0.3639 0.7018 'International Tables Vol C Tables 4.2.6.8 and 6.1.1.4'
N N 0.0311 0.0180 'International Tables Vol C Tables 4.2.6.8 and 6.1.1.4'
Na Na 0.1353 0.1239 'International Tables Vol C Tables 4.2.6.8 and 6.1.1.4'
O O 0.0492 0.0322 'International Tables Vol C Tables 4.2.6.8 and 6.1.1.4'

loop_
_geom_angle_atom_site_label_1
_geom_angle_atom_site_label_2
_geom_angle_atom_site_label_3
_geom_angle
_geom_angle_site_symmetry_1
_geom_angle_site_symmetry_3
_geom_angle_publ_flag
O1 Cl1 O2 108.75(11) . . ?
O1 Cl1 O3 110.42(11) . . ?
O1 Cl1 O4 108.77(10) . . ?
O2 Cl1 O3 109.77(11) . . ?
O2 Cl1 O4 109.48(10) . . ?
O3 Cl1 O4 109.62(10) . . ?
Cl1 O1 Na2 112.02(10) . . ?
Cl1 O4 Na1 103.14(8) . . ?
C1 N1 H1 109.5 5 . ?
C1 N1 H1 109.5 9 . ?
C1 N1 H1 109.5 . . ?
C1 N1 C1 109.47(15) 5 9 ?
C1 N1 C1 109.47(15) 9 . ?
C1 N1 C1 109.47(15) 5 . ?
C2 N2 H2 109.4 . . ?
C2 N2 H2 109.4 5 . ?
C2 N2 H2 109.4 9 . ?
C2 N2 C2 109.55(15) 5 . ?
C2 N2 C2 109.55(14) 9 . ?
C2 N2 C2 109.55(14) 9 5 ?
N1 C1 H1A 110.2 . . ?
N1 C1 H1B 110.2 . . ?
N1 C1 C2 107.8(2) . . ?
H1A C1 H1B 108.5 . . ?
C2 C1 H1A 110.2 . . ?
C2 C1 H1B 110.2 . . ?
N2 C2 C1 107.7(2) . . ?
N2 C2 H2A 110.2 . . ?
N2 C2 H2B 110.2 . . ?
C1 C2 H2A 110.2 . . ?
C1 C2 H2B 110.2 . . ?
H2A C2 H2B 108.5 . . ?
O4 Na1 O4 64.57(5) 22_655 13_656 ?
O4 Na1 O4 180.0 22_655 10_556 ?
O4 Na1 O4 115.43(5) . 22_655 ?
O4 Na1 O4 64.57(5) . 8_645 ?
O4 Na1 O4 115.43(5) 8_645 22_655 ?
O4 Na1 O4 115.43(5) . 20_566 ?
O4 Na1 O4 115.43(5) 8_645 13_656 ?
O4 Na1 O4 64.57(5) . 10_556 ?
O4 Na1 O4 64.57(5) 20_566 22_655 ?
O4 Na1 O4 115.43(5) 20_566 10_556 ?
O4 Na1 O4 64.57(5) 8_645 10_556 ?
O4 Na1 O4 180.00(6) . 13_656 ?
O4 Na1 O4 180.0 20_566 8_645 ?
O4 Na1 O4 64.57(5) 20_566 13_656 ?
O4 Na1 O4 115.43(5) 13_656 10_556 ?
O1 Na2 O1 69.52(3) . 24_656 ?
O1 Na2 O1 110.48(3) . 7 ?
O1 Na2 O1 180.00(2) 19_655 7 ?
O1 Na2 O1 110.48(3) 24_656 13_655 ?
O1 Na2 O1 180.00(8) 24_656 12_554 ?
O1 Na2 O1 69.52(3) . 19_655 ?
O1 Na2 O1 110.48(3) . 12_554 ?
O1 Na2 O1 110.48(3) 13_655 19_655 ?
O1 Na2 O1 69.52(3) 24_656 7 ?
O1 Na2 O1 69.52(3) 12_554 13_655 ?
O1 Na2 O1 110.48(3) 12_554 7 ?
O1 Na2 O1 69.52(3) 13_655 7 ?
O1 Na2 O1 110.48(3) 24_656 19_655 ?
O1 Na2 O1 180.00(2) . 13_655 ?
O1 Na2 O1 69.52(3) 12_554 19_655 ?

loop_
_geom_bond_atom_site_label_1
_geom_bond_atom_site_label_2
_geom_bond_distance
_geom_bond_site_symmetry_2
_geom_bond_publ_flag
Cl1 O1 1.4391(17) . ?
Cl1 O2 1.4408(17) . ?
Cl1 O3 1.4412(17) . ?
Cl1 O4 1.4510(16) . ?
O1 Na2 2.7979(19) . ?
O4 Na1 2.9633(17) . ?
N1 H1 1.0001 . ?
N1 C1 1.506(2) 9 ?
N1 C1 1.506(2) 5 ?
N1 C1 1.506(2) . ?
N2 H2 0.9996 . ?
N2 C2 1.505(2) 5 ?
N2 C2 1.505(2) 9 ?
N2 C2 1.505(2) . ?
C1 H1A 0.9900 . ?
C1 H1B 0.9900 . ?
C1 C2 1.532(3) . ?
C2 H2A 0.9900 . ?
C2 H2B 0.9900 . ?

loop_
_geom_torsion_atom_site_label_1
_geom_torsion_atom_site_label_2
_geom_torsion_atom_site_label_3
_geom_torsion_atom_site_label_4
_geom_torsion
_geom_torsion_site_symmetry_1
_geom_torsion_site_symmetry_2
_geom_torsion_site_symmetry_3
_geom_torsion_site_symmetry_4
_geom_torsion_publ_flag
O1 Cl1 O4 Na1 123.16(9) . . . . ?
O2 Cl1 O1 Na2 -120.99(10) . . . . ?
O2 Cl1 O4 Na1 4.45(11) . . . . ?
O3 Cl1 O1 Na2 -0.49(13) . . . . ?
O3 Cl1 O4 Na1 -116.01(9) . . . . ?
O4 Cl1 O1 Na2 119.84(10) . . . . ?
N1 C1 C2 N2 20.4(2) . . . . ?
C1 N1 C1 C2 -72.2(2) 5 . . . ?
C1 N1 C1 C2 47.8(2) 9 . . . ?
C2 N2 C2 C1 47.9(2) 5 . . . ?
C2 N2 C2 C1 -72.3(2) 9 . . . ?
